data_7048157
loop_
_publ_author_name
'Shao, Feng'
'Zhuang, Jia-Jia'
'Chen, Ming-Guang'
'Wang, Ning'
'Shi, Hai-Yan'
'Tong, Jia-Ping'
'Luo, Gang'
'Tao, Jun'
'Zheng, Lan-Sun'

_publ_section_title
;
 Facile and environmentally friendly synthesis of six heterometallic
 dumbbell-shaped MLn (M = Co, Ni; Ln = Eu, Gd, Dy) clusters as cryogenic
 magnetic coolants and molecular magnets.
;
_journal_issue 47
_journal_name_full 'Dalton transactions (Cambridge, England : 2003)'
_journal_page_first 16850
_journal_page_last 16854
_journal_paper_doi 10.1039/c8dt04153a
_journal_volume 47
_journal_year 2018
_chemical_formula_moiety 'C36 H74 Dy4 N3 Ni5 O45, 2(C H4 O), C H3 O, 0.67(C O)'
_chemical_formula_sum 'C39.67 H96.17 Dy4 N3 Ni5 O48.67'
_chemical_formula_weight 2337.60
_space_group_crystal_system monoclinic
_space_group_IT_number 14
_space_group_name_Hall '-P 2yn'
_space_group_name_H-M_alt 'P 1 21/n 1'
_symmetry_space_group_name_Hall '-P 2yn'
_symmetry_space_group_name_H-M 'P 1 21/n 1'
_atom_sites_solution_hydrogens mixed
_audit_creation_date 2018-11-03
_audit_creation_method
;
Olex2 1.2
(compiled 2018.05.29 svn.r3508 for OlexSys, GUI svn.r5506)
;
_audit_update_record
;
2018-11-03 deposited with the CCDC.
2018-11-14 downloaded from the CCDC.
;
_cell_angle_alpha 90
_cell_angle_beta 101.082(2)
_cell_angle_gamma 90
_cell_formula_units_Z 4
_cell_length_a 13.2406(2)
_cell_length_b 28.2759(4)
_cell_length_c 21.0581(5)
_cell_measurement_reflns_used 7598
_cell_measurement_temperature 173(2)
_cell_measurement_theta_max 60.7520
_cell_measurement_theta_min 3.7870
_cell_volume 7736.9(2)
_computing_molecular_graphics 'Olex2 (Dolomanov et al., 2009)'
_computing_publication_material 'Olex2 (Dolomanov et al., 2009)'
_computing_structure_refinement 'ShelXL (Sheldrick, 2015)'
_computing_structure_solution 'SHELXS-97 (Sheldrick, 1990)'
_diffrn_ambient_temperature 173(2)
_diffrn_measured_fraction_theta_full 0.987
_diffrn_measured_fraction_theta_max 0.987
_diffrn_measurement_device_type 'multiwire proportional'
_diffrn_measurement_method 'phi and omega scans'
_diffrn_radiation_monochromator graphite
_diffrn_radiation_type CuK\a
_diffrn_radiation_wavelength 1.54178
_diffrn_reflns_av_R_equivalents 0.0652
_diffrn_reflns_av_unetI/netI 0.0876
_diffrn_reflns_Laue_measured_fraction_full 0.987
_diffrn_reflns_Laue_measured_fraction_max 0.987
_diffrn_reflns_limit_h_max 14
_diffrn_reflns_limit_h_min -12
_diffrn_reflns_limit_k_max 29
_diffrn_reflns_limit_k_min -31
_diffrn_reflns_limit_l_max 22
_diffrn_reflns_limit_l_min -23
_diffrn_reflns_number 22582
_diffrn_reflns_point_group_measured_fraction_full 0.987
_diffrn_reflns_point_group_measured_fraction_max 0.987
_diffrn_reflns_theta_full 60.168
_diffrn_reflns_theta_max 60.168
_diffrn_reflns_theta_min 3.126
_exptl_absorpt_coefficient_mu 22.414
_exptl_absorpt_correction_T_max 0.4009
_exptl_absorpt_correction_T_min 0.0943
_exptl_absorpt_correction_type multi-scan
_exptl_crystal_colour green
_exptl_crystal_colour_primary green
_exptl_crystal_density_diffrn 2.007
_exptl_crystal_density_method 'not measured'
_exptl_crystal_description block
_exptl_crystal_F_000 4594
_exptl_crystal_size_max 0.2
_exptl_crystal_size_mid 0.2
_exptl_crystal_size_min 0.05
_refine_diff_density_max 2.324
_refine_diff_density_min -1.418
_refine_diff_density_rms 0.203
_refine_ls_extinction_method none
_refine_ls_goodness_of_fit_ref 1.035
_refine_ls_hydrogen_treatment mixed
_refine_ls_matrix_type full
_refine_ls_number_parameters 889
_refine_ls_number_reflns 11400
_refine_ls_number_restraints 29
_refine_ls_restrained_S_all 1.037
_refine_ls_R_factor_all 0.1028
_refine_ls_R_factor_gt 0.0799
_refine_ls_shift/su_max 0.000
_refine_ls_shift/su_mean 0.000
_refine_ls_structure_factor_coef Fsqd
_refine_ls_weighting_details 'w=1/[\s^2^(Fo^2^)+(0.0832P)^2^+138.9966P] where P=(Fo^2^+2Fc^2^)/3'
_refine_ls_weighting_scheme calc
_refine_ls_wR_factor_gt 0.1919
_refine_ls_wR_factor_ref 0.2114
_reflns_Friedel_coverage 0.000
_reflns_number_gt 8723
_reflns_number_total 11400
_reflns_threshold_expression 'I > 2\s(I)'
_cod_data_source_file c8dt04153a2.cif
_cod_data_source_block 6_Ni5Dy4
_cod_depositor_comments 'Adding full bibliography for 7048154--7048159.cif.'
_cod_database_code 7048157
_shelx_shelxl_version_number 2018/1
_shelx_space_group_comment
;
The symmetry employed for this shelxl refinement is uniquely defined
by the following loop, which should always be used as a source of
symmetry information in preference to the above space-group names.
They are only intended as comments.
;
_shelx_estimated_absorpt_t_max 0.400
_shelx_estimated_absorpt_t_min 0.094
_olex2_refinement_description
;
1. Fixed Uiso
 At 1.5 times of:
  All C(H,H,H) groups, H46 of O46, H35 of O35, H33 of O33
 At 1.2 times of:
  H47 of O47
2. Restrained distances
 C7-O7
 1.44 with sigma of 0.01
 O1AA-O36
 3 with sigma of 0.02
 O33-H33
 0.85 with sigma of 0.01
 O35-H35
 0.85 with sigma of 0.01
 C33-H33
 1.881442 with sigma of 0.02
 Dy2-H33
 2.876551 with sigma of 0.02
 C35-H35
 1.908256 with sigma of 0.02
 Dy3-H35
 2.836553 with sigma of 0.02
3. Rigid bond restraints
 C34, O34
 with sigma for 1-2 distances of 0.01 and sigma for 1-3 distances of 0.01
 C2, O2
 with sigma for 1-2 distances of 0.01 and sigma for 1-3 distances of 0.01
 C7, O7
 with sigma for 1-2 distances of 0.01 and sigma for 1-3 distances of 0.01
4. Uiso/Uaniso restraints and constraints
Uanis(C7) \\sim Ueq: with sigma of 0.005 and sigma for terminal atoms of 0.01
Uanis(C34) \\sim Ueq: with sigma of 0.005 and sigma for terminal atoms of 0.01
Uanis(C1AA) \\sim Ueq: with sigma of 0.005 and sigma for terminal atoms of 0.01
5. Others
 Fixed Sof: C0AA(0.66667) C1AA(0.33333) O1AA(0.66667) C2AA(0.66667)
6.a Riding coordinates:
 O47(H47)
6.b Me refined with riding coordinates:
 C4(H4A,H4B,H4C), C3(H3A,H3B,H3C), C5(H5A,H5B,H5C), C1(H1A,H1B,H1C), C6(H6A,
 H6B,H6C), C22(H22A,H22B,H22C), C33(H33A,H33B,H33C), C8(H8A,H8B,H8C), C16(H16A,
 H16B,H16C), C20(H20A,H20B,H20C), C32(H32A,H32B,H32C), C10(H10A,H10B,H10C),
 C12(H12A,H12B,H12C), C24(H24A,H24B,H24C), C28(H28A,H28B,H28C), C14(H14A,H14B,
 H14C), C29(H29A,H29B,H29C), C2(H2A,H2B,H2C), C31(H31A,H31B,H31C), C26(H26A,
 H26B,H26C), C18(H18A,H18B,H18C), C35(H35A,H35B,H35C), C34(H34A,H34B,H34C),
 C7(H7A,H7B,H7C)
6.c Idealised Me refined as rotating group:
 C47(H47A,H47B,H47C), C46(H46A,H46B,H46C), C48(H48A,H48B,H48C)
6.d Idealised tetrahedral OH refined as rotating group:
 O46(H46)
;
_olex2_submission_special_instructions 'No special instructions were received'

loop_
_space_group_symop_operation_xyz
'x, y, z'
'-x+1/2, y+1/2, -z+1/2'
'-x, -y, -z'
'x-1/2, -y-1/2, z-1/2'

loop_
_atom_site_label
_atom_site_type_symbol
_atom_site_fract_x
_atom_site_fract_y
_atom_site_fract_z
_atom_site_U_iso_or_equiv
_atom_site_adp_type
_atom_site_occupancy
_atom_site_site_symmetry_order
_atom_site_calc_flag
_atom_site_refinement_flags_posn
_atom_site_refinement_flags_adp
_atom_site_refinement_flags_occupancy
_atom_site_disorder_assembly
_atom_site_disorder_group
Dy1 Dy -0.17477(6) 0.20152(3) 0.80465(4) 0.0332(2) Uani 1 1 d . . . . .
Dy3 Dy 0.39144(6) 0.46477(3) 0.76077(5) 0.0342(2) Uani 1 1 d D . . . .
Dy2 Dy -0.39094(6) 0.27804(3) 0.70343(5) 0.0388(3) Uani 1 1 d D . . . .
Dy4 Dy 0.18221(7) 0.54554(3) 0.66376(5) 0.0405(3) Uani 1 1 d . . . . .
Ni4 Ni 0.14020(16) 0.45851(7) 0.76153(11) 0.0283(5) Uani 1 1 d . . . . .
Ni2 Ni -0.14243(16) 0.28525(8) 0.69974(11) 0.0290(5) Uani 1 1 d . . . . .
Ni5 Ni 0.25537(18) 0.54587(8) 0.82363(13) 0.0396(6) Uani 1 1 d . . . . .
Ni3 Ni -0.00250(16) 0.37275(8) 0.72777(11) 0.0295(5) Uani 1 1 d . . . . .
Ni1 Ni -0.25488(17) 0.19465(8) 0.64494(12) 0.0336(5) Uani 1 1 d . . . . .
O2 O -0.2314(7) 0.2777(3) 0.7740(5) 0.036(2) Uani 1 1 d . U . . .
O6 O 0.2728(7) 0.4731(3) 0.8261(5) 0.033(2) Uani 1 1 d . . . . .
O1 O -0.3280(7) 0.1988(3) 0.7248(5) 0.039(2) Uani 1 1 d . . . . .
O21 O 0.1552(6) 0.3866(3) 0.7619(5) 0.029(2) Uani 1 1 d . . . . .
O5 O 0.1242(7) 0.5310(3) 0.7562(5) 0.038(2) Uani 1 1 d . . . . .
O8 O 0.3320(7) 0.5421(3) 0.7443(5) 0.036(2) Uani 1 1 d . . . . .
O23 O 0.0113(6) 0.4420(3) 0.6925(5) 0.032(2) Uani 1 1 d . . . . .
O14 O -0.1600(7) 0.3572(3) 0.6940(5) 0.031(2) Uani 1 1 d . . . . .
O4 O -0.1230(6) 0.2128(3) 0.7104(5) 0.028(2) Uani 1 1 d . . . . .
O16 O -0.0126(6) 0.3045(3) 0.7658(4) 0.028(2) Uani 1 1 d . . . . .
O3 O -0.2743(7) 0.2670(3) 0.6374(5) 0.030(2) Uani 1 1 d . . . . .
O15 O -0.0278(7) 0.2494(3) 0.8377(5) 0.038(2) Uani 1 1 d . . . . .
O17 O -0.0662(7) 0.2824(3) 0.6242(5) 0.035(2) Uani 1 1 d . . . . .
O24 O 0.0346(8) 0.4990(3) 0.6247(5) 0.043(3) Uani 1 1 d . . . . .
O9 O -0.3857(8) 0.1819(4) 0.5807(6) 0.045(3) Uani 1 1 d . . . . .
O13 O -0.3289(7) 0.3555(3) 0.6918(5) 0.040(3) Uani 1 1 d . . . . .
O19 O -0.0445(7) 0.3992(3) 0.8062(5) 0.035(2) Uani 1 1 d . . . . .
O22 O 0.3255(7) 0.3871(3) 0.7691(5) 0.034(2) Uani 1 1 d . . . . .
O10 O -0.4857(8) 0.2332(3) 0.6211(7) 0.054(3) Uani 1 1 d . . . . .
O26 O 0.3855(8) 0.5560(4) 0.8898(6) 0.048(3) Uani 1 1 d . . . . .
O18 O 0.0349(7) 0.3462(3) 0.6475(5) 0.038(2) Uani 1 1 d . . . . .
O25 O 0.4857(8) 0.5073(4) 0.8473(6) 0.049(3) Uani 1 1 d . . . . .
O7 O 0.2322(7) 0.4672(3) 0.6899(5) 0.038(2) Uani 1 1 d D U . . .
C15 C 0.0115(10) 0.2858(6) 0.8227(8) 0.039(4) Uani 1 1 d . . . . .
C13 C -0.2462(10) 0.3775(4) 0.6958(7) 0.030(3) Uani 1 1 d . . . . .
C4 C -0.0262(11) 0.1928(5) 0.7062(8) 0.039(3) Uani 1 1 d . . . . .
H4A H -0.028690 0.159175 0.712064 0.058 Uiso 1 1 calc R . . . .
H4B H -0.010662 0.199544 0.664444 0.058 Uiso 1 1 calc R . . . .
H4C H 0.026182 0.206122 0.739233 0.058 Uiso 1 1 calc R . . . .
C3 C -0.3005(12) 0.2907(6) 0.5761(8) 0.048(4) Uani 1 1 d . . . . .
H3A H -0.364208 0.278304 0.552373 0.072 Uiso 1 1 calc R . . . .
H3B H -0.307891 0.323977 0.583128 0.072 Uiso 1 1 calc R . . . .
H3C H -0.247040 0.285720 0.551838 0.072 Uiso 1 1 calc R . . . .
C5 C 0.0266(11) 0.5513(6) 0.7602(9) 0.049(4) Uani 1 1 d . . . . .
H5A H 0.030513 0.585137 0.757060 0.074 Uiso 1 1 calc R . . . .
H5B H -0.025060 0.539536 0.725503 0.074 Uiso 1 1 calc R . . . .
H5C H 0.008790 0.542985 0.800899 0.074 Uiso 1 1 calc R . . . .
C19 C -0.0148(12) 0.4337(6) 0.8403(8) 0.040(4) Uani 1 1 d . . . . .
C1 C -0.4031(11) 0.1634(5) 0.7279(9) 0.049(4) Uani 1 1 d . . . . .
H1A H -0.432061 0.168148 0.765855 0.073 Uiso 1 1 calc R . . . .
H1B H -0.456533 0.165258 0.690103 0.073 Uiso 1 1 calc R . . . .
H1C H -0.371294 0.132741 0.729889 0.073 Uiso 1 1 calc R . . . .
C6 C 0.2947(12) 0.4485(5) 0.8860(8) 0.041(4) Uani 1 1 d . . . . .
H6A H 0.359183 0.459296 0.910671 0.062 Uiso 1 1 calc R . . . .
H6B H 0.240987 0.454387 0.909787 0.062 Uiso 1 1 calc R . . . .
H6C H 0.298719 0.415201 0.877977 0.062 Uiso 1 1 calc R . . . .
C21 C 0.2410(11) 0.3652(5) 0.7591(7) 0.030(3) Uani 1 1 d . . . . .
C17 C 0.0047(12) 0.3096(6) 0.6139(8) 0.040(4) Uani 1 1 d . . . . .
C23 C -0.0068(11) 0.4610(6) 0.6369(8) 0.041(4) Uani 1 1 d . . . . .
C9 C -0.4696(13) 0.2025(6) 0.5814(10) 0.054(5) Uani 1 1 d . . . . .
C22 C 0.2405(11) 0.3135(5) 0.7475(9) 0.043(4) Uani 1 1 d . . . . .
H22A H 0.171064 0.301983 0.740720 0.064 Uiso 1 1 calc R . . . .
H22B H 0.269373 0.307012 0.709978 0.064 Uiso 1 1 calc R . . . .
H22C H 0.280786 0.298014 0.784477 0.064 Uiso 1 1 calc R . . . .
C25 C 0.4683(14) 0.5356(7) 0.8888(10) 0.060(5) Uani 1 1 d . . . . .
O30 O 0.4409(8) 0.4167(3) 0.6750(5) 0.041(3) Uani 1 1 d . . . . .
O20 O 0.0615(7) 0.4596(3) 0.8365(5) 0.037(2) Uani 1 1 d . . . . .
O34 O 0.1685(9) 0.5367(4) 0.8963(6) 0.054(3) Uani 1 1 d . U . . .
O12 O -0.2286(8) 0.1245(3) 0.6566(5) 0.039(2) Uani 1 1 d . . . . .
O40 O -0.4419(8) 0.3264(4) 0.7896(6) 0.046(3) Uani 1 1 d . . . . .
O11 O -0.1768(8) 0.1251(4) 0.7657(6) 0.044(3) Uani 1 1 d . . . . .
O29 O 0.4838(8) 0.4908(4) 0.6761(6) 0.053(3) Uani 1 1 d . . . . .
O33 O -0.5357(8) 0.3242(4) 0.6520(6) 0.050(3) Uani 1 1 d D . . . .
H33 H -0.532(6) 0.3537(10) 0.660(5) 0.075 Uiso 1 1 d DR . . . .
O32 O -0.0537(8) 0.1551(4) 0.8766(5) 0.045(3) Uani 1 1 d . . . . .
O35 O 0.5320(8) 0.4176(4) 0.8130(6) 0.047(3) Uani 1 1 d D . . . .
H35 H 0.550(7) 0.396(3) 0.789(3) 0.071 Uiso 1 1 d DR . . . .
O31 O -0.1697(9) 0.2005(4) 0.5711(6) 0.056(3) Uani 1 1 d . . . . .
O27 O 0.1863(9) 0.6211(4) 0.7114(7) 0.058(3) Uani 1 1 d . . . . .
O43 O -0.2877(9) 0.1700(5) 0.8717(6) 0.064(4) Uani 1 1 d . . . . .
O41 O -0.4832(10) 0.2514(4) 0.7886(9) 0.077(5) Uani 1 1 d . . . . .
O28 O 0.2327(9) 0.6157(4) 0.8181(7) 0.059(3) Uani 1 1 d . . . . .
N1 N 0.2821(11) 0.5587(6) 0.5549(8) 0.063(4) Uani 1 1 d . . . . .
N2 N -0.4834(11) 0.2914(6) 0.8129(8) 0.061(4) Uani 1 1 d . . . . .
O44 O -0.2000(11) 0.2325(5) 0.9092(6) 0.069(4) Uani 1 1 d . . . . .
O37 O 0.2359(12) 0.5211(5) 0.5657(7) 0.074(4) Uani 1 1 d . . . . .
O36 O 0.0551(11) 0.5924(5) 0.5956(9) 0.091(5) Uani 1 1 d D . . . .
O38 O 0.2869(10) 0.5894(5) 0.5994(7) 0.067(4) Uani 1 1 d . . . . .
C30 C 0.4767(11) 0.4507(5) 0.6482(8) 0.039(4) Uani 1 1 d . . . . .
N3 N -0.2644(11) 0.1993(7) 0.9167(8) 0.066(5) Uani 1 1 d . . . . .
C33 C -0.6193(11) 0.3171(7) 0.5989(9) 0.057(5) Uani 1 1 d D . . . .
H33A H -0.662281 0.344672 0.593300 0.085 Uiso 1 1 calc R . . . .
H33B H -0.592767 0.311502 0.560245 0.085 Uiso 1 1 calc R . . . .
H33C H -0.658919 0.290220 0.607561 0.085 Uiso 1 1 calc R . . . .
O39 O 0.3204(11) 0.5640(7) 0.5072(7) 0.087(5) Uani 1 1 d . . . . .
O42 O -0.5212(14) 0.2974(7) 0.8696(11) 0.113(6) Uani 1 1 d . . . . .
C8 C 0.4080(12) 0.5792(6) 0.7454(10) 0.053(4) Uani 1 1 d . . . . .
H8A H 0.440349 0.575932 0.708557 0.079 Uiso 1 1 calc R . . . .
H8B H 0.374937 0.609506 0.744017 0.079 Uiso 1 1 calc R . . . .
H8C H 0.459048 0.576720 0.784355 0.079 Uiso 1 1 calc R . . . .
O45 O -0.2948(15) 0.1985(8) 0.9673(8) 0.119(8) Uani 1 1 d . . . . .
C27 C 0.2082(13) 0.6385(6) 0.7678(11) 0.055(5) Uani 1 1 d . . . . .
C16 C 0.0909(13) 0.3095(7) 0.8727(9) 0.055(5) Uani 1 1 d . . . . .
H16A H 0.115156 0.337462 0.854590 0.082 Uiso 1 1 calc R . . . .
H16B H 0.061134 0.317913 0.909232 0.082 Uiso 1 1 calc R . . . .
H16C H 0.147499 0.288227 0.886304 0.082 Uiso 1 1 calc R . . . .
C20 C -0.0743(13) 0.4481(7) 0.8925(9) 0.055(5) Uani 1 1 d . . . . .
H20A H -0.042427 0.475442 0.915005 0.082 Uiso 1 1 calc R . . . .
H20B H -0.143999 0.455540 0.872731 0.082 Uiso 1 1 calc R . . . .
H20C H -0.073766 0.422566 0.922493 0.082 Uiso 1 1 calc R . . . .
C11 C -0.2035(11) 0.1051(6) 0.7106(8) 0.040(4) Uani 1 1 d . . . . .
C32 C 0.0183(16) 0.1662(7) 0.9332(9) 0.065(5) Uani 1 1 d . . . . .
H32A H 0.054660 0.138055 0.949809 0.098 Uiso 1 1 calc R . . . .
H32B H 0.066315 0.189152 0.923235 0.098 Uiso 1 1 calc R . . . .
H32C H -0.017059 0.178888 0.965174 0.098 Uiso 1 1 calc R . . . .
C10 C -0.5598(15) 0.1907(8) 0.5275(11) 0.081(7) Uani 1 1 d . . . . .
H10A H -0.539395 0.166927 0.499966 0.121 Uiso 1 1 calc R . . . .
H10B H -0.616004 0.179069 0.545859 0.121 Uiso 1 1 calc R . . . .
H10C H -0.581095 0.218638 0.502590 0.121 Uiso 1 1 calc R . . . .
C12 C -0.2067(12) 0.0513(5) 0.7107(10) 0.050(4) Uani 1 1 d . . . . .
H12A H -0.186186 0.039962 0.754213 0.076 Uiso 1 1 calc R . . . .
H12B H -0.275353 0.040837 0.693302 0.076 Uiso 1 1 calc R . . . .
H12C H -0.160442 0.039312 0.684599 0.076 Uiso 1 1 calc R . . . .
C24 C -0.0867(13) 0.4401(7) 0.5857(9) 0.061(5) Uani 1 1 d . . . . .
H24A H -0.111700 0.411356 0.601267 0.092 Uiso 1 1 calc R . . . .
H24B H -0.142659 0.462074 0.574301 0.092 Uiso 1 1 calc R . . . .
H24C H -0.057713 0.433488 0.548216 0.092 Uiso 1 1 calc R . . . .
C28 C 0.2074(17) 0.6921(7) 0.7730(14) 0.087(8) Uani 1 1 d . . . . .
H28A H 0.187105 0.705598 0.730656 0.130 Uiso 1 1 calc R . . . .
H28B H 0.159452 0.701490 0.799567 0.130 Uiso 1 1 calc R . . . .
H28C H 0.274979 0.703061 0.792173 0.130 Uiso 1 1 calc R . . . .
C14 C -0.2488(13) 0.4305(5) 0.7033(11) 0.056(5) Uani 1 1 d . . . . .
H14A H -0.180734 0.443075 0.705897 0.084 Uiso 1 1 calc R . . . .
H14B H -0.294087 0.444000 0.666732 0.084 Uiso 1 1 calc R . . . .
H14C H -0.273119 0.438248 0.742171 0.084 Uiso 1 1 calc R . . . .
C29 C 0.5035(18) 0.4445(9) 0.5866(14) 0.091(8) Uani 1 1 d . . . . .
H29A H 0.529500 0.473769 0.572994 0.137 Uiso 1 1 calc R . . . .
H29B H 0.555485 0.420530 0.589354 0.137 Uiso 1 1 calc R . . . .
H29C H 0.443738 0.435113 0.555742 0.137 Uiso 1 1 calc R . . . .
C2 C -0.2115(19) 0.3157(8) 0.8262(11) 0.080(6) Uani 1 1 d . U . . .
H2A H -0.253957 0.309891 0.857520 0.120 Uiso 1 1 calc R . . . .
H2B H -0.140345 0.314844 0.847096 0.120 Uiso 1 1 calc R . . . .
H2C H -0.227471 0.346160 0.806839 0.120 Uiso 1 1 calc R . . . .
C31 C -0.1644(19) 0.1769(9) 0.5159(11) 0.093(9) Uani 1 1 d . . . . .
H31A H -0.113607 0.191418 0.495344 0.139 Uiso 1 1 calc R . . . .
H31B H -0.145641 0.144554 0.525994 0.139 Uiso 1 1 calc R . . . .
H31C H -0.230219 0.177930 0.487309 0.139 Uiso 1 1 calc R . . . .
C26 C 0.5599(18) 0.5475(10) 0.9428(13) 0.101(9) Uani 1 1 d . . . . .
H26A H 0.538643 0.569574 0.972264 0.152 Uiso 1 1 calc R . . . .
H26B H 0.584527 0.519100 0.965679 0.152 Uiso 1 1 calc R . . . .
H26C H 0.613997 0.561193 0.924332 0.152 Uiso 1 1 calc R . . . .
C18 C 0.057(2) 0.2959(9) 0.5600(11) 0.093(9) Uani 1 1 d . . . . .
H18A H 0.108881 0.318700 0.556236 0.140 Uiso 1 1 calc R . . . .
H18B H 0.087722 0.265273 0.568686 0.140 Uiso 1 1 calc R . . . .
H18C H 0.007032 0.294764 0.520268 0.140 Uiso 1 1 calc R . . . .
C35 C 0.6159(17) 0.4223(8) 0.8692(12) 0.091(8) Uani 1 1 d D . . . .
H35A H 0.657255 0.394179 0.873667 0.136 Uiso 1 1 calc R . . . .
H35B H 0.657692 0.449074 0.863285 0.136 Uiso 1 1 calc R . . . .
H35C H 0.587591 0.426745 0.907464 0.136 Uiso 1 1 calc R . . . .
C34 C 0.146(2) 0.5647(11) 0.9408(15) 0.116(8) Uani 1 1 d . U . . .
H34A H 0.104114 0.548123 0.965740 0.174 Uiso 1 1 calc R . . . .
H34B H 0.208807 0.574698 0.968618 0.174 Uiso 1 1 calc R . . . .
H34C H 0.109921 0.591799 0.920727 0.174 Uiso 1 1 calc R . . . .
C7 C 0.213(2) 0.4318(8) 0.6384(10) 0.097(7) Uani 1 1 d D U . . .
H7A H 0.256670 0.437802 0.607884 0.146 Uiso 1 1 calc R . . . .
H7B H 0.226845 0.400857 0.656647 0.146 Uiso 1 1 calc R . . . .
H7C H 0.142132 0.433565 0.616730 0.146 Uiso 1 1 calc R . . . .
O46 O 0.9311(10) 0.0623(5) 0.8937(7) 0.066(3) Uiso 1 1 d . . . . .
H46 H 0.935166 0.059412 0.855511 0.099 Uiso 1 1 calc GR . . . .
O47 O -0.3930(18) 0.1042(9) 0.4976(12) 0.138(8) Uiso 1 1 d . . . . .
H47 H -0.389849 0.129830 0.519004 0.165 Uiso 1 1 d R . . . .
C47 C -0.358(2) 0.0636(10) 0.5302(15) 0.106(9) Uiso 1 1 d . . . . .
H47A H -0.380335 0.036712 0.503209 0.159 Uiso 1 1 calc GR . . . .
H47B H -0.385976 0.061507 0.569022 0.159 Uiso 1 1 calc GR . . . .
H47C H -0.284570 0.064155 0.541100 0.159 Uiso 1 1 calc GR . . . .
C46 C 0.8280(18) 0.0503(9) 0.9017(12) 0.086(7) Uiso 1 1 d . . . . .
H46A H 0.794374 0.032221 0.865104 0.129 Uiso 1 1 calc GR . . . .
H46B H 0.789852 0.078741 0.904961 0.129 Uiso 1 1 calc GR . . . .
H46C H 0.831535 0.031905 0.940420 0.129 Uiso 1 1 calc GR . . . .
O0AA O 0.359(3) 0.6726(12) 0.9497(17) 0.191(12) Uiso 1 1 d . . . . .
C48 C 0.383(3) 0.6326(12) 0.9773(18) 0.133(12) Uiso 1 1 d . . . . .
H48A H 0.360235 0.607513 0.947105 0.200 Uiso 1 1 calc GR . . . .
H48B H 0.349360 0.629454 1.013829 0.200 Uiso 1 1 calc GR . . . .
H48C H 0.455762 0.630818 0.991642 0.200 Uiso 1 1 calc GR . . . .
C0AA C -0.050(3) 0.5871(14) 0.562(3) 0.116(17) Uani 0.6667 1 d . . P A 1
C1AA C 0.056(7) 0.637(3) 0.577(4) 0.10(2) Uani 0.3333 1 d . U P A 2
O1AA O 0.075(3) 0.6954(7) 0.6042(18) 0.133(11) Uiso 0.6667 1 d D . P B 1
C2AA C 0.177(4) 0.7038(19) 0.594(3) 0.130(17) Uiso 0.6667 1 d . . P B 1

loop_
_atom_site_aniso_label
_atom_site_aniso_U_11
_atom_site_aniso_U_22
_atom_site_aniso_U_33
_atom_site_aniso_U_23
_atom_site_aniso_U_13
_atom_site_aniso_U_12
Dy1 0.0304(4) 0.0274(5) 0.0420(5) -0.0008(4) 0.0074(4) -0.0033(3)
Dy3 0.0221(4) 0.0262(4) 0.0526(6) 0.0005(4) 0.0032(4) -0.0014(3)
Dy2 0.0215(4) 0.0256(5) 0.0682(6) -0.0034(4) 0.0058(4) -0.0011(3)
Dy4 0.0332(5) 0.0282(5) 0.0590(6) 0.0094(4) 0.0059(4) 0.0007(4)
Ni4 0.0214(11) 0.0196(11) 0.0428(14) 0.0001(10) 0.0035(9) 0.0006(9)
Ni2 0.0213(11) 0.0256(12) 0.0391(13) -0.0019(10) 0.0031(9) -0.0033(9)
Ni5 0.0338(13) 0.0275(13) 0.0573(16) -0.0095(11) 0.0083(11) -0.0034(10)
Ni3 0.0216(11) 0.0268(12) 0.0393(13) -0.0005(10) 0.0041(9) -0.0031(9)
Ni1 0.0284(12) 0.0236(12) 0.0469(15) -0.0025(10) 0.0029(10) 0.0007(9)
O2 0.037(5) 0.023(5) 0.052(6) 0.003(4) 0.022(5) 0.004(4)
O6 0.026(5) 0.034(5) 0.038(6) -0.004(4) 0.000(4) 0.005(4)
O1 0.028(5) 0.021(5) 0.072(7) 0.008(5) 0.022(5) -0.010(4)
O21 0.022(5) 0.020(5) 0.043(6) 0.001(4) 0.004(4) -0.006(4)
O5 0.022(5) 0.028(5) 0.061(7) -0.003(5) 0.002(4) 0.009(4)
O8 0.027(5) 0.025(5) 0.055(6) -0.004(5) 0.010(4) -0.004(4)
O23 0.015(4) 0.036(5) 0.042(6) 0.000(5) -0.004(4) 0.006(4)
O14 0.026(5) 0.028(5) 0.037(5) -0.005(4) -0.001(4) 0.002(4)
O4 0.016(4) 0.019(4) 0.045(6) -0.002(4) -0.002(4) 0.006(3)
O16 0.023(5) 0.022(5) 0.037(6) 0.007(4) 0.000(4) 0.005(4)
O3 0.031(5) 0.015(4) 0.044(6) -0.010(4) 0.003(4) 0.001(4)
O15 0.037(6) 0.032(6) 0.042(6) 0.005(5) 0.000(4) -0.011(5)
O17 0.036(5) 0.034(5) 0.035(5) -0.008(4) 0.009(4) -0.009(4)
O24 0.035(5) 0.031(6) 0.059(7) 0.019(5) 0.001(5) -0.001(5)
O9 0.036(6) 0.032(6) 0.059(7) -0.003(5) -0.013(5) 0.006(5)
O13 0.019(5) 0.026(5) 0.070(7) -0.008(5) -0.004(4) -0.001(4)
O19 0.033(5) 0.031(6) 0.043(6) -0.007(5) 0.014(4) -0.006(4)
O22 0.022(5) 0.027(5) 0.049(6) -0.006(4) -0.002(4) -0.001(4)
O10 0.039(6) 0.018(5) 0.103(10) -0.011(6) 0.005(6) 0.005(4)
O26 0.040(6) 0.041(6) 0.058(7) -0.010(5) -0.001(5) -0.004(5)
O18 0.035(5) 0.035(6) 0.048(6) 0.003(5) 0.016(5) -0.007(4)
O25 0.035(6) 0.040(6) 0.068(8) -0.018(6) -0.001(5) -0.004(5)
O7 0.028(5) 0.035(5) 0.052(6) 0.012(4) 0.016(4) 0.004(4)
C15 0.014(6) 0.055(10) 0.044(9) -0.014(8) -0.001(6) 0.001(7)
C13 0.030(8) 0.012(6) 0.047(9) 0.000(6) 0.002(6) 0.008(6)
C4 0.032(8) 0.034(8) 0.049(9) -0.007(7) 0.007(7) 0.004(6)
C3 0.036(8) 0.050(10) 0.051(10) 0.008(8) -0.013(7) 0.014(7)
C5 0.030(8) 0.044(10) 0.076(12) 0.000(9) 0.015(8) 0.006(7)
C19 0.036(8) 0.041(9) 0.049(9) 0.007(8) 0.018(7) 0.006(7)
C1 0.020(7) 0.031(8) 0.092(14) -0.012(8) 0.006(8) -0.011(6)
C6 0.045(9) 0.031(8) 0.045(9) -0.004(7) 0.004(7) 0.015(7)
C21 0.037(8) 0.019(7) 0.032(8) 0.001(6) 0.001(6) 0.005(6)
C17 0.038(8) 0.041(9) 0.039(9) 0.000(7) 0.006(7) -0.001(7)
C23 0.025(7) 0.050(10) 0.042(9) 0.011(8) -0.005(6) 0.018(7)
C9 0.040(10) 0.039(10) 0.077(13) 0.011(9) -0.003(9) -0.007(8)
C22 0.031(8) 0.022(7) 0.079(12) 0.003(7) 0.018(8) 0.003(6)
C25 0.043(11) 0.070(13) 0.062(12) -0.020(11) -0.003(9) -0.012(9)
O30 0.042(6) 0.025(5) 0.058(7) -0.016(5) 0.014(5) -0.006(4)
O20 0.036(5) 0.033(5) 0.040(6) -0.007(4) 0.007(4) -0.004(5)
O34 0.059(7) 0.052(7) 0.053(7) -0.007(5) 0.018(6) -0.006(6)
O12 0.042(6) 0.024(5) 0.045(7) -0.008(5) -0.003(5) 0.005(4)
O40 0.049(6) 0.030(6) 0.062(7) -0.015(5) 0.019(6) 0.001(5)
O11 0.042(6) 0.030(5) 0.058(7) 0.003(5) 0.002(5) 0.003(5)
O29 0.040(6) 0.043(7) 0.080(9) -0.002(6) 0.021(6) 0.003(5)
O33 0.036(6) 0.034(6) 0.075(8) -0.013(6) -0.003(5) 0.011(5)
O32 0.044(6) 0.036(6) 0.051(7) -0.003(5) -0.003(5) 0.001(5)
O35 0.038(6) 0.027(6) 0.068(8) -0.003(5) -0.008(5) 0.009(4)
O31 0.064(8) 0.062(8) 0.045(7) -0.011(6) 0.016(6) -0.025(6)
O27 0.059(7) 0.032(6) 0.083(10) 0.006(6) 0.009(7) 0.004(5)
O43 0.050(7) 0.092(10) 0.056(8) -0.005(7) 0.023(6) -0.017(7)
O41 0.059(8) 0.033(7) 0.146(15) -0.006(8) 0.039(9) -0.014(6)
O28 0.051(7) 0.034(6) 0.090(10) -0.012(7) 0.010(7) -0.002(5)
N1 0.042(8) 0.080(12) 0.061(11) 0.002(10) -0.003(7) -0.008(8)
N2 0.034(8) 0.075(12) 0.073(11) 0.012(9) 0.005(7) -0.002(8)
O44 0.074(9) 0.085(10) 0.050(8) -0.011(7) 0.016(7) -0.021(8)
O37 0.084(10) 0.069(9) 0.071(9) 0.013(7) 0.017(7) -0.023(8)
O36 0.060(9) 0.055(9) 0.145(15) 0.052(9) -0.016(9) 0.018(7)
O38 0.056(8) 0.069(9) 0.079(10) -0.011(8) 0.022(7) -0.028(7)
C30 0.025(7) 0.031(9) 0.061(10) 0.005(8) 0.006(7) 0.012(6)
N3 0.044(8) 0.109(14) 0.048(9) -0.021(10) 0.014(7) -0.012(9)
C33 0.026(8) 0.068(12) 0.065(12) -0.017(10) -0.021(8) 0.014(8)
O39 0.071(9) 0.140(15) 0.052(8) -0.007(9) 0.019(7) -0.037(10)
O42 0.090(12) 0.123(15) 0.138(17) 0.028(13) 0.048(12) 0.015(11)
C8 0.036(9) 0.041(9) 0.078(13) 0.011(9) 0.004(8) -0.002(7)
O45 0.119(14) 0.19(2) 0.064(10) -0.025(12) 0.053(10) -0.060(14)
C27 0.044(10) 0.034(10) 0.081(15) -0.012(10) 0.000(9) 0.005(8)
C16 0.045(10) 0.058(11) 0.058(11) 0.005(9) 0.002(8) -0.018(8)
C20 0.042(9) 0.068(12) 0.059(11) -0.020(9) 0.024(8) -0.023(9)
C11 0.027(7) 0.046(9) 0.048(10) -0.017(8) 0.006(7) -0.004(7)
C32 0.077(13) 0.069(13) 0.042(10) -0.005(9) -0.006(9) -0.005(10)
C10 0.052(11) 0.068(13) 0.101(17) -0.036(12) -0.042(11) 0.006(10)
C12 0.041(9) 0.023(8) 0.083(13) 0.010(8) 0.003(8) 0.006(7)
C24 0.044(10) 0.070(13) 0.057(11) 0.015(10) -0.023(8) -0.013(9)
C28 0.070(14) 0.040(11) 0.15(2) -0.002(13) 0.009(14) -0.008(10)
C14 0.043(9) 0.020(8) 0.108(16) -0.012(9) 0.020(10) 0.004(7)
C29 0.075(15) 0.085(16) 0.13(2) 0.022(16) 0.052(15) -0.009(13)
C2 0.087(16) 0.088(16) 0.069(14) -0.013(10) 0.023(12) -0.006(13)
C31 0.101(18) 0.12(2) 0.067(14) -0.049(14) 0.032(13) -0.056(16)
C26 0.066(14) 0.12(2) 0.095(18) -0.037(17) -0.035(13) 0.019(14)
C18 0.109(19) 0.109(19) 0.075(15) -0.037(14) 0.054(14) -0.052(16)
C35 0.073(14) 0.055(13) 0.13(2) -0.021(13) -0.026(14) 0.021(11)
C34 0.127(12) 0.120(12) 0.112(11) -0.030(8) 0.051(9) -0.009(9)
C7 0.098(11) 0.103(10) 0.092(10) -0.005(8) 0.019(8) 0.008(9)
C0AA 0.07(2) 0.07(3) 0.21(5) 0.05(3) 0.02(3) 0.025(19)
C1AA 0.10(3) 0.10(3) 0.10(3) 0.002(10) 0.014(11) 0.002(10)

loop_
_atom_type_symbol
_atom_type_description
_atom_type_scat_dispersion_real
_atom_type_scat_dispersion_imag
_atom_type_scat_source
C C 0.0181 0.0091 'International Tables Vol C Tables 4.2.6.8 and 6.1.1.4'
H H 0.0000 0.0000 'International Tables Vol C Tables 4.2.6.8 and 6.1.1.4'
Dy Dy -9.8046 9.8477 'International Tables Vol C Tables 4.2.6.8 and 6.1.1.4'
N N 0.0311 0.0180 'International Tables Vol C Tables 4.2.6.8 and 6.1.1.4'
Ni Ni -3.0029 0.5091 'International Tables Vol C Tables 4.2.6.8 and 6.1.1.4'
O O 0.0492 0.0322 'International Tables Vol C Tables 4.2.6.8 and 6.1.1.4'

loop_
_geom_angle_atom_site_label_1
_geom_angle_atom_site_label_2
_geom_angle_atom_site_label_3
_geom_angle
Ni2 Dy1 Dy2 54.07(4)
Ni2 Dy1 Ni1 55.04(6)
Ni1 Dy1 Dy2 54.57(4)
O2 Dy1 Dy2 33.8(3)
O2 Dy1 Ni2 39.9(2)
O2 Dy1 Ni1 75.6(3)
O2 Dy1 O1 69.4(3)
O2 Dy1 O15 75.8(4)
O2 Dy1 O32 145.9(4)
O2 Dy1 O43 107.5(4)
O2 Dy1 O44 80.0(4)
O2 Dy1 N3 95.0(5)
O1 Dy1 Dy2 35.9(2)
O1 Dy1 Ni2 75.8(2)
O1 Dy1 Ni1 38.8(2)
O1 Dy1 O32 144.4(3)
O1 Dy1 O43 82.0(4)
O1 Dy1 O44 113.7(4)
O1 Dy1 N3 98.7(4)
O4 Dy1 Dy2 75.7(2)
O4 Dy1 Ni2 37.8(2)
O4 Dy1 Ni1 37.6(2)
O4 Dy1 O2 76.1(3)
O4 Dy1 O1 75.1(3)
O4 Dy1 O15 78.7(3)
O4 Dy1 O11 78.7(3)
O4 Dy1 O32 111.1(3)
O4 Dy1 O43 154.0(4)
O4 Dy1 O44 149.4(4)
O4 Dy1 N3 170.5(4)
O15 Dy1 Dy2 108.7(2)
O15 Dy1 Ni2 65.4(2)
O15 Dy1 Ni1 114.5(2)
O15 Dy1 O1 140.4(3)
O15 Dy1 O32 73.3(4)
O15 Dy1 O43 127.3(4)
O15 Dy1 O44 77.2(4)
O15 Dy1 N3 102.7(4)
O11 Dy1 Dy2 111.7(3)
O11 Dy1 Ni2 115.2(3)
O11 Dy1 Ni1 66.9(3)
O11 Dy1 O2 141.8(4)
O11 Dy1 O1 76.6(3)
O11 Dy1 O15 126.4(4)
O11 Dy1 O32 70.7(4)
O11 Dy1 O43 84.1(4)
O11 Dy1 O44 131.2(4)
O11 Dy1 N3 107.2(5)
O32 Dy1 Dy2 173.2(3)
O32 Dy1 Ni2 131.3(3)
O32 Dy1 Ni1 131.0(3)
O32 Dy1 O43 80.9(4)
O32 Dy1 O44 79.4(4)
O32 Dy1 N3 78.2(5)
O43 Dy1 Dy2 93.0(3)
O43 Dy1 Ni2 145.6(3)
O43 Dy1 Ni1 117.1(3)
O43 Dy1 O44 53.1(4)
O43 Dy1 N3 26.0(5)
O44 Dy1 Dy2 94.6(4)
O44 Dy1 Ni2 113.6(3)
O44 Dy1 Ni1 148.8(4)
O44 Dy1 N3 27.2(5)
N3 Dy1 Dy2 95.0(4)
N3 Dy1 Ni2 134.2(4)
N3 Dy1 Ni1 137.3(3)
Ni4 Dy3 Dy4 54.45(4)
Ni4 Dy3 Ni5 54.57(6)
Ni5 Dy3 Dy4 54.33(5)
O6 Dy3 Dy4 75.6(2)
O6 Dy3 Ni4 37.1(2)
O6 Dy3 Ni5 37.6(2)
O6 Dy3 O8 75.0(3)
O6 Dy3 O22 75.4(3)
O6 Dy3 O25 78.6(4)
O6 Dy3 O7 75.1(3)
O6 Dy3 O30 144.3(3)
O6 Dy3 O29 153.9(4)
O6 Dy3 O35 110.2(4)
O6 Dy3 C30 160.6(4)
O8 Dy3 Dy4 34.6(2)
O8 Dy3 Ni4 75.0(2)
O8 Dy3 Ni5 38.9(2)
O8 Dy3 O22 139.4(3)
O8 Dy3 O25 75.4(4)
O8 Dy3 O7 68.9(3)
O8 Dy3 O30 122.9(4)
O8 Dy3 O29 79.2(4)
O8 Dy3 O35 143.9(4)
O8 Dy3 C30 100.6(4)
O22 Dy3 Dy4 110.4(2)
O22 Dy3 Ni4 64.6(2)
O22 Dy3 Ni5 111.7(2)
O22 Dy3 O30 72.3(3)
O22 Dy3 O29 124.7(4)
O22 Dy3 C30 98.2(4)
O25 Dy3 Dy4 109.3(3)
O25 Dy3 Ni4 114.0(3)
O25 Dy3 Ni5 65.5(3)
O25 Dy3 O22 124.4(4)
O25 Dy3 O7 139.9(4)
O25 Dy3 O30 133.1(4)
O25 Dy3 O29 98.4(4)
O25 Dy3 O35 71.0(4)
O25 Dy3 C30 119.0(4)
O7 Dy3 Dy4 34.7(2)
O7 Dy3 Ni4 39.3(2)
O7 Dy3 Ni5 75.2(2)
O7 Dy3 O22 77.0(3)
O7 Dy3 O30 83.2(3)
O7 Dy3 O29 92.4(4)
O7 Dy3 O35 147.1(3)
O7 Dy3 C30 85.7(4)
O30 Dy3 Dy4 101.8(3)
O30 Dy3 Ni4 112.5(2)
O30 Dy3 Ni5 156.1(3)
O30 Dy3 O29 52.5(4)
O30 Dy3 C30 26.1(4)
O29 Dy3 Dy4 81.1(3)
O29 Dy3 Ni4 130.9(3)
O29 Dy3 Ni5 117.6(3)
O29 Dy3 C30 26.5(4)
O35 Dy3 Dy4 173.9(3)
O35 Dy3 Ni4 131.3(3)
O35 Dy3 Ni5 129.4(3)
O35 Dy3 O22 73.4(3)
O35 Dy3 O30 74.5(4)
O35 Dy3 O29 92.8(4)
O35 Dy3 C30 84.6(4)
C30 Dy3 Dy4 90.1(3)
C30 Dy3 Ni4 123.6(3)
C30 Dy3 Ni5 139.2(3)
Ni2 Dy2 Dy1 54.29(4)
Ni2 Dy2 Ni1 55.02(6)
Ni1 Dy2 Dy1 54.30(5)
O2 Dy2 Dy1 33.7(2)
O2 Dy2 Ni2 40.1(2)
O2 Dy2 Ni1 75.3(2)
O2 Dy2 O1 68.8(3)
O2 Dy2 O13 77.3(3)
O2 Dy2 O40 82.9(4)
O2 Dy2 O33 146.6(3)
O2 Dy2 O41 92.8(4)
O2 Dy2 N2 87.8(4)
O1 Dy2 Dy1 35.4(3)
O1 Dy2 Ni2 75.6(2)
O1 Dy2 Ni1 38.7(2)
O1 Dy2 O40 120.8(4)
O1 Dy2 O41 77.4(4)
O1 Dy2 N2 99.2(4)
O3 Dy2 Dy1 75.2(2)
O3 Dy2 Ni2 37.4(2)
O3 Dy2 Ni1 37.4(2)
O3 Dy2 O2 75.7(3)
O3 Dy2 O1 74.7(3)
O3 Dy2 O13 77.0(3)
O3 Dy2 O10 78.6(4)
O3 Dy2 O40 146.5(3)
O3 Dy2 O33 112.0(4)
O3 Dy2 O41 152.1(4)
O3 Dy2 N2 163.5(4)
O13 Dy2 Dy1 109.8(2)
O13 Dy2 Ni2 64.8(2)
O13 Dy2 Ni1 113.1(2)
O13 Dy2 O1 140.1(3)
O13 Dy2 O40 73.4(4)
O13 Dy2 O33 73.3(3)
O13 Dy2 O41 125.9(4)
O13 Dy2 N2 100.0(4)
O10 Dy2 Dy1 110.0(3)
O10 Dy2 Ni2 114.5(3)
O10 Dy2 Ni1 65.8(3)
O10 Dy2 O2 140.2(3)
O10 Dy2 O1 75.4(4)
O10 Dy2 O13 125.3(4)
O10 Dy2 O40 132.0(4)
O10 Dy2 O33 71.9(4)
O10 Dy2 O41 96.0(5)
O10 Dy2 N2 115.2(5)
O40 Dy2 Dy1 100.5(3)
O40 Dy2 Ni2 113.4(3)
O40 Dy2 Ni1 154.8(3)
O40 Dy2 O41 52.6(4)
O40 Dy2 N2 26.6(4)
O33 Dy2 Dy1 172.8(3)
O33 Dy2 Ni2 131.9(3)
O33 Dy2 Ni1 131.2(3)
O33 Dy2 O1 144.2(3)
O33 Dy2 O40 73.9(4)
O33 Dy2 O41 91.7(5)
O33 Dy2 N2 82.0(4)
O41 Dy2 Dy1 81.2(4)
O41 Dy2 Ni2 131.8(4)
O41 Dy2 Ni1 115.4(3)
O41 Dy2 N2 26.0(4)
N2 Dy2 Dy1 90.9(3)
N2 Dy2 Ni2 126.6(3)
N2 Dy2 Ni1 137.8(4)
Ni4 Dy4 Dy3 54.71(4)
Ni5 Dy4 Dy3 54.89(5)
Ni5 Dy4 Ni4 54.88(6)
O5 Dy4 Dy3 76.4(2)
O5 Dy4 Ni4 37.6(2)
O5 Dy4 Ni5 37.8(2)
O5 Dy4 O8 75.6(3)
O5 Dy4 O24 78.7(4)
O5 Dy4 O7 75.8(3)
O5 Dy4 O27 77.4(4)
O5 Dy4 N1 172.3(4)
O5 Dy4 O37 152.8(4)
O5 Dy4 O36 107.5(5)
O5 Dy4 O38 152.6(4)
O8 Dy4 Dy3 34.3(2)
O8 Dy4 Ni4 75.0(2)
O8 Dy4 Ni5 39.4(2)
O8 Dy4 O24 138.9(3)
O8 Dy4 O27 77.4(4)
O8 Dy4 N1 97.3(4)
O8 Dy4 O37 105.1(4)
O8 Dy4 O36 148.7(4)
O8 Dy4 O38 86.1(4)
O24 Dy4 Dy3 108.4(2)
O24 Dy4 Ni4 65.1(2)
O24 Dy4 Ni5 114.5(3)
O24 Dy4 N1 105.7(4)
O24 Dy4 O37 84.4(4)
O24 Dy4 O36 70.1(4)
O24 Dy4 O38 127.3(4)
O7 Dy4 Dy3 34.5(2)
O7 Dy4 Ni4 39.6(2)
O7 Dy4 Ni5 75.6(3)
O7 Dy4 O8 68.4(3)
O7 Dy4 O24 74.6(3)
O7 Dy4 O27 140.7(4)
O7 Dy4 N1 99.0(4)
O7 Dy4 O37 79.3(4)
O7 Dy4 O36 142.9(5)
O7 Dy4 O38 116.3(4)
O27 Dy4 Dy3 110.8(3)
O27 Dy4 Ni4 113.6(3)
O27 Dy4 Ni5 65.6(3)
O27 Dy4 O24 127.0(4)
O27 Dy4 N1 104.2(5)
O27 Dy4 O37 129.7(5)
O27 Dy4 O36 73.1(5)
O27 Dy4 O38 78.9(5)
N1 Dy4 Dy3 96.0(3)
N1 Dy4 Ni4 138.2(4)
N1 Dy4 Ni5 135.8(3)
O37 Dy4 Dy3 89.1(4)
O37 Dy4 Ni4 115.5(3)
O37 Dy4 Ni5 142.5(4)
O37 Dy4 N1 25.9(5)
O37 Dy4 O38 51.7(4)
O36 Dy4 Dy3 175.2(5)
O36 Dy4 Ni4 126.8(4)
O36 Dy4 Ni5 129.9(5)
O36 Dy4 N1 80.1(5)
O36 Dy4 O37 86.2(6)
O36 Dy4 O38 78.2(5)
O38 Dy4 Dy3 99.6(3)
O38 Dy4 Ni4 153.7(3)
O38 Dy4 Ni5 118.2(3)
O38 Dy4 N1 25.9(4)
Dy4 Ni4 Dy3 70.84(5)
O6 Ni4 Dy3 42.5(3)
O6 Ni4 Dy4 92.2(3)
O6 Ni4 O5 84.4(4)
O6 Ni4 O23 176.6(4)
O6 Ni4 O7 85.0(4)
O6 Ni4 O20 89.0(4)
O21 Ni4 Dy3 87.5(2)
O21 Ni4 Dy4 135.4(3)
O21 Ni4 O6 97.3(4)
O21 Ni4 O5 177.1(4)
O21 Ni4 O23 81.1(4)
O21 Ni4 O7 92.8(4)
O21 Ni4 O20 94.3(4)
O5 Ni4 Dy3 92.2(3)
O5 Ni4 Dy4 42.1(3)
O5 Ni4 O23 97.1(4)
O5 Ni4 O7 85.1(4)
O23 Ni4 Dy3 134.2(3)
O23 Ni4 Dy4 86.9(3)
O23 Ni4 O7 92.0(4)
O7 Ni4 Dy3 44.2(3)
O7 Ni4 Dy4 44.7(3)
O20 Ni4 Dy3 131.1(3)
O20 Ni4 Dy4 129.5(3)
O20 Ni4 O5 88.0(4)
O20 Ni4 O23 94.1(4)
O20 Ni4 O7 171.3(4)
Dy2 Ni2 Dy1 71.64(5)
O2 Ni2 Dy1 44.3(2)
O2 Ni2 Dy2 44.6(3)
O14 Ni2 Dy1 136.0(3)
O14 Ni2 Dy2 87.7(3)
O14 Ni2 O2 94.0(4)
O14 Ni2 O4 177.2(4)
O14 Ni2 O16 81.3(3)
O4 Ni2 Dy1 41.6(3)
O4 Ni2 Dy2 92.3(2)
O4 Ni2 O2 84.1(4)
O16 Ni2 Dy1 86.4(3)
O16 Ni2 Dy2 134.6(3)
O16 Ni2 O2 92.2(4)
O16 Ni2 O4 96.7(3)
O3 Ni2 Dy1 92.5(3)
O3 Ni2 Dy2 43.0(3)
O3 Ni2 O2 85.5(4)
O3 Ni2 O14 98.0(4)
O3 Ni2 O4 83.8(3)
O3 Ni2 O16 177.6(4)
O3 Ni2 O17 88.8(4)
O17 Ni2 Dy1 129.5(3)
O17 Ni2 Dy2 131.1(3)
O17 Ni2 O2 171.1(4)
O17 Ni2 O14 93.5(4)
O17 Ni2 O4 88.6(4)
O17 Ni2 O16 93.6(4)
Dy4 Ni5 Dy3 70.79(6)
O6 Ni5 Dy3 42.5(3)
O6 Ni5 Dy4 91.9(3)
O6 Ni5 O8 84.4(4)
O6 Ni5 O34 86.1(4)
O5 Ni5 Dy3 92.0(3)
O5 Ni5 Dy4 42.2(3)
O5 Ni5 O6 83.7(4)
O5 Ni5 O8 85.1(4)
O5 Ni5 O34 88.3(5)
O8 Ni5 Dy3 43.7(3)
O8 Ni5 Dy4 44.8(3)
O26 Ni5 Dy3 85.2(3)
O26 Ni5 Dy4 138.2(4)
O26 Ni5 O6 92.7(4)
O26 Ni5 O5 176.4(4)
O26 Ni5 O8 94.4(4)
O26 Ni5 O34 91.7(5)
O34 Ni5 Dy3 128.0(3)
O34 Ni5 Dy4 130.1(4)
O34 Ni5 O8 169.0(4)
O28 Ni5 Dy3 137.9(4)
O28 Ni5 Dy4 86.1(4)
O28 Ni5 O6 177.4(5)
O28 Ni5 O5 93.7(5)
O28 Ni5 O8 95.3(5)
O28 Ni5 O26 90.0(5)
O28 Ni5 O34 93.9(5)
O21 Ni3 O23 78.5(3)
O21 Ni3 O14 178.7(4)
O23 Ni3 O14 102.7(3)
O16 Ni3 O21 99.9(3)
O16 Ni3 O23 178.0(4)
O16 Ni3 O14 78.9(3)
O19 Ni3 O21 93.6(4)
O19 Ni3 O23 90.1(4)
O19 Ni3 O14 86.7(4)
O19 Ni3 O16 88.8(4)
O19 Ni3 O18 178.1(4)
O18 Ni3 O21 88.2(4)
O18 Ni3 O23 89.9(4)
O18 Ni3 O14 91.5(4)
O18 Ni3 O16 91.2(4)
Dy1 Ni1 Dy2 71.13(5)
O1 Ni1 Dy1 45.1(3)
O1 Ni1 Dy2 45.7(3)
O4 Ni1 Dy1 41.4(3)
O4 Ni1 Dy2 91.4(2)
O4 Ni1 O1 85.0(4)
O4 Ni1 O31 88.2(4)
O3 Ni1 Dy1 91.8(3)
O3 Ni1 Dy2 42.4(3)
O3 Ni1 O1 86.4(4)
O3 Ni1 O4 83.2(4)
O3 Ni1 O31 86.7(4)
O9 Ni1 Dy1 138.9(4)
O9 Ni1 Dy2 85.3(3)
O9 Ni1 O1 94.5(5)
O9 Ni1 O4 175.9(4)
O9 Ni1 O3 92.7(4)
O9 Ni1 O12 90.7(4)
O9 Ni1 O31 91.8(5)
O12 Ni1 Dy1 85.4(3)
O12 Ni1 Dy2 137.7(3)
O12 Ni1 O1 93.0(4)
O12 Ni1 O4 93.4(4)
O12 Ni1 O3 176.6(4)
O12 Ni1 O31 93.6(5)
O31 Ni1 Dy1 129.2(3)
O31 Ni1 Dy2 128.5(4)
O31 Ni1 O1 170.8(4)
Dy1 O2 Dy2 112.5(4)
Ni2 O2 Dy1 95.8(3)
Ni2 O2 Dy2 95.3(4)
C2 O2 Dy1 116.7(11)
C2 O2 Dy2 117.8(11)
C2 O2 Ni2 114.4(10)
Ni4 O6 Dy3 100.3(4)
Ni4 O6 Ni5 96.1(4)
Ni5 O6 Dy3 100.0(4)
C6 O6 Dy3 115.9(8)
C6 O6 Ni4 119.6(9)
C6 O6 Ni5 120.8(8)
Dy1 O1 Dy2 108.7(4)
Ni1 O1 Dy1 96.1(3)
Ni1 O1 Dy2 95.7(4)
C1 O1 Dy1 120.0(10)
C1 O1 Dy2 116.5(8)
C1 O1 Ni1 115.5(10)
Ni4 O21 Ni3 95.4(4)
C21 O21 Ni4 123.3(8)
C21 O21 Ni3 135.6(8)
Ni4 O5 Dy4 100.3(4)
Ni4 O5 Ni5 95.8(4)
Ni5 O5 Dy4 100.1(4)
C5 O5 Dy4 116.0(10)
C5 O5 Ni4 118.7(9)
C5 O5 Ni5 121.8(10)
Dy3 O8 Dy4 111.1(4)
Ni5 O8 Dy3 97.4(4)
Ni5 O8 Dy4 95.8(4)
C8 O8 Dy3 117.6(8)
C8 O8 Dy4 118.0(9)
C8 O8 Ni5 112.8(10)
Ni4 O23 Ni3 94.4(4)
C23 O23 Ni4 122.5(9)
C23 O23 Ni3 134.6(10)
Ni2 O14 Ni3 95.4(4)
C13 O14 Ni2 122.3(8)
C13 O14 Ni3 136.1(8)
Ni2 O4 Dy1 100.6(4)
Ni2 O4 Ni1 95.8(3)
Ni1 O4 Dy1 101.1(4)
C4 O4 Dy1 115.6(8)
C4 O4 Ni2 118.9(8)
C4 O4 Ni1 121.0(8)
Ni2 O16 Ni3 95.2(4)
C15 O16 Ni2 122.8(9)
C15 O16 Ni3 134.9(9)
Ni2 O3 Dy2 99.7(4)
Ni2 O3 Ni1 97.1(4)
Ni1 O3 Dy2 100.2(4)
C3 O3 Dy2 114.0(8)
C3 O3 Ni2 119.3(9)
C3 O3 Ni1 122.5(9)
C15 O15 Dy1 140.8(10)
C17 O17 Ni2 127.1(9)
C23 O24 Dy4 140.2(9)
C9 O9 Ni1 123.8(11)
C13 O13 Dy2 140.5(8)
C19 O19 Ni3 132.3(9)
C21 O22 Dy3 140.0(8)
C9 O10 Dy2 138.0(11)
C25 O26 Ni5 124.2(11)
C17 O18 Ni3 132.3(9)
C25 O25 Dy3 137.7(11)
Dy3 O7 Dy4 110.8(4)
Ni4 O7 Dy3 96.5(4)
Ni4 O7 Dy4 95.8(4)
C7 O7 Dy3 117.5(12)
C7 O7 Dy4 118.1(12)
C7 O7 Ni4 113.9(12)
O16 C15 C16 119.0(14)
O15 C15 O16 122.8(13)
O15 C15 C16 118.2(15)
O14 C13 C14 119.1(13)
O13 C13 O14 123.1(11)
O13 C13 C14 117.8(12)
O19 C19 O20 126.5(14)
O19 C19 C20 118.8(13)
O20 C19 C20 114.8(14)
O21 C21 C22 119.4(12)
O22 C21 O21 121.4(12)
O22 C21 C22 119.2(12)
O17 C17 O18 124.3(13)
O17 C17 C18 116.1(15)
O18 C17 C18 119.6(15)
O23 C23 C24 119.0(15)
O24 C23 O23 122.5(14)
O24 C23 C24 118.2(14)
O9 C9 C10 117.3(18)
O10 C9 O9 126.4(16)
O10 C9 C10 116.2(16)
O26 C25 C26 117.5(18)
O25 C25 O26 126.6(16)
O25 C25 C26 115.9(18)
C30 O30 Dy3 94.8(9)
C19 O20 Ni4 124.7(10)
C34 O34 Ni5 132.8(16)
C11 O12 Ni1 123.6(10)
N2 O40 Dy2 93.0(10)
C11 O11 Dy1 135.9(11)
C30 O29 Dy3 93.8(9)
C33 O33 Dy2 135.0(9)
C32 O32 Dy1 132.8(11)
C35 O35 Dy3 136.5(10)
C31 O31 Ni1 136.3(12)
C27 O27 Dy4 137.2(12)
N3 O43 Dy1 96.3(10)
N2 O41 Dy2 93.5(10)
C27 O28 Ni5 125.4(12)
O37 N1 Dy4 55.9(10)
O38 N1 Dy4 57.7(9)
O38 N1 O37 113.5(16)
O39 N1 Dy4 177.3(12)
O39 N1 O37 122.7(19)
O39 N1 O38 123.8(17)
O40 N2 Dy2 60.3(8)
O40 N2 O42 119.3(17)
O41 N2 Dy2 60.5(10)
O41 N2 O40 120.9(16)
O41 N2 O42 119.6(17)
O42 N2 Dy2 175.6(13)
N3 O44 Dy1 93.3(10)
N1 O37 Dy4 98.2(12)
C0AA O36 Dy4 137.7(17)
C1AA O36 Dy4 131(4)
N1 O38 Dy4 96.3(10)
O30 C30 Dy3 59.1(8)
O30 C30 O29 118.4(14)
O30 C30 C29 120.0(16)
O29 C30 Dy3 59.7(8)
O29 C30 C29 121.5(16)
C29 C30 Dy3 171.2(14)
O43 N3 Dy1 57.7(8)
O43 N3 O44 117.2(14)
O44 N3 Dy1 59.6(8)
O45 N3 Dy1 174.8(14)
O45 N3 O43 125.4(19)
O45 N3 O44 117.3(17)
O27 C27 C28 117(2)
O28 C27 O27 125.4(16)
O28 C27 C28 118(2)
O12 C11 O11 127.6(15)
O12 C11 C12 116.0(14)
O11 C11 C12 116.4(16)

loop_
_geom_bond_atom_site_label_1
_geom_bond_atom_site_label_2
_geom_bond_distance
Dy1 Dy2 3.8822(12)
Dy1 Ni2 3.321(2)
Dy1 Ni1 3.332(3)
Dy1 O2 2.331(9)
Dy1 O1 2.374(11)
Dy1 O4 2.243(9)
Dy1 O15 2.363(10)
Dy1 O11 2.311(10)
Dy1 O32 2.378(10)
Dy1 O43 2.415(11)
Dy1 O44 2.451(13)
Dy1 N3 2.839(15)
Dy3 Dy4 3.8587(12)
Dy3 Ni4 3.334(2)
Dy3 Ni5 3.343(3)
Dy3 O6 2.291(9)
Dy3 O8 2.328(9)
Dy3 O22 2.382(9)
Dy3 O25 2.335(11)
Dy3 O7 2.339(10)
Dy3 O30 2.448(10)
Dy3 O29 2.461(12)
Dy3 O35 2.381(10)
Dy3 C30 2.843(16)
Dy2 Ni2 3.312(2)
Dy2 Ni1 3.343(2)
Dy2 O2 2.337(11)
Dy2 O1 2.403(9)
Dy2 O3 2.290(9)
Dy2 O13 2.369(10)
Dy2 O10 2.313(12)
Dy2 O40 2.468(10)
Dy2 O33 2.399(10)
Dy2 O41 2.473(15)
Dy2 N2 2.836(17)
Dy4 Ni4 3.323(2)
Dy4 Ni5 3.319(3)
Dy4 O5 2.263(11)
Dy4 O8 2.350(10)
Dy4 O24 2.368(10)
Dy4 O7 2.348(9)
Dy4 O27 2.356(12)
Dy4 N1 2.882(17)
Dy4 O37 2.412(15)
Dy4 O36 2.390(12)
Dy4 O38 2.452(12)
Ni4 O6 2.046(9)
Ni4 O21 2.042(9)
Ni4 O5 2.062(9)
Ni4 O23 2.072(9)
Ni4 O7 2.128(9)
Ni4 O20 2.053(10)
Ni2 O2 2.142(9)
Ni2 O14 2.048(9)
Ni2 O4 2.071(8)
Ni2 O16 2.066(9)
Ni2 O3 2.039(9)
Ni2 O17 2.043(9)
Ni5 O6 2.070(10)
Ni5 O5 2.065(10)
Ni5 O8 2.117(10)
Ni5 O26 2.017(11)
Ni5 O34 2.100(11)
Ni5 O28 1.998(12)
Ni3 O21 2.110(9)
Ni3 O23 2.115(10)
Ni3 O14 2.116(9)
Ni3 O16 2.104(9)
Ni3 O19 1.987(10)
Ni3 O18 1.997(10)
Ni1 O1 2.100(10)
Ni1 O4 2.071(9)
Ni1 O3 2.064(9)
Ni1 O9 2.014(10)
Ni1 O12 2.020(10)
Ni1 O31 2.095(11)
O2 C2 1.52(2)
O6 C6 1.420(18)
O1 C1 1.422(16)
O21 C21 1.299(16)
O5 C5 1.432(17)
O8 C8 1.450(18)
O23 C23 1.269(18)
O14 C13 1.285(16)
O4 C4 1.419(16)
O16 C15 1.292(19)
O3 C3 1.437(19)
O15 C15 1.221(19)
O17 C17 1.265(18)
O24 C23 1.256(19)
O9 C9 1.26(2)
O13 C13 1.248(17)
O19 C19 1.230(19)
O22 C21 1.260(17)
O10 C9 1.25(2)
O26 C25 1.24(2)
O18 C17 1.274(18)
O25 C25 1.24(2)
O7 C7 1.461(10)
C15 C16 1.49(2)
C13 C14 1.508(19)
C19 O20 1.262(18)
C19 C20 1.53(2)
C21 C22 1.48(2)
C17 C18 1.49(2)
C23 C24 1.48(2)
C9 C10 1.52(2)
C25 C26 1.53(3)
O30 C30 1.254(18)
O34 C34 1.30(3)
O12 C11 1.25(2)
O40 N2 1.273(19)
O11 C11 1.278(19)
O29 C30 1.271(19)
O33 C33 1.428(19)
O32 C32 1.41(2)
O35 C35 1.47(2)
O31 C31 1.35(2)
O27 C27 1.27(2)
O43 N3 1.25(2)
O41 N2 1.24(2)
O28 C27 1.23(2)
N1 O37 1.27(2)
N1 O38 1.27(2)
N1 O39 1.22(2)
N2 O42 1.39(2)
O44 N3 1.30(2)
O36 C0AA 1.45(5)
O36 C1AA 1.32(9)
C30 C29 1.42(3)
N3 O45 1.21(2)
C27 C28 1.52(3)
C11 C12 1.52(2)
O46 C46 1.45(3)
O47 C47 1.37(3)
O0AA C48 1.28(4)
O1AA C2AA 1.42(6)
